data_2011562
loop_
_publ_author_name
'Billing, David G.'
'Holzapfel, Cedric W.'
'Blann, Kevin'
'Williams, D. Bradley G.'

_publ_section_title <i>meso</i>-2,2'-Diphenyl-3,3',4,4'-tetrahydro-2,2'-bifuran-5,5'(2<i>H</i>,2'<i>H</i>)-dione
_journal_issue 11
_journal_name_full 'Acta Crystallographica Section C'
_journal_page_first e522
_journal_page_last e523
_journal_paper_doi 10.1107/S0108270100013081
_journal_volume 56
_journal_year 2000
_chemical_formula_moiety 'C20 H18 O4'
_chemical_formula_sum 'C20 H18 O4'
_chemical_formula_weight 322.34
_chemical_name_systematic
;
meso-2,2'-Diphenyl-3,3',4,4'-tetrahydro-2,2'-bifuran-5,5'(2H,2'H)-dione
;
_space_group_IT_number 14
_symmetry_cell_setting monoclinic
_symmetry_space_group_name_Hall '-P 2ybc'
_symmetry_space_group_name_H-M 'P 1 21/c 1'
_cell_angle_alpha 90.00
_cell_angle_beta 95.876(2)
_cell_angle_gamma 90.00
_cell_formula_units_Z 2
_cell_length_a 9.4950(11)
_cell_length_b 8.4241(10)
_cell_length_c 10.0938(12)
_cell_measurement_reflns_used 8662
_cell_measurement_temperature 296(2)
_cell_measurement_theta_max 28.30
_cell_measurement_theta_min 5.62
_cell_volume 803.13(16)
_computing_cell_refinement SMART
_computing_data_collection 'SMART (Bruker, 1997)'
_computing_data_reduction SMART
_computing_publication_material SHELXL97
_computing_structure_refinement 'SHELXL97 (Sheldrick, 1997)'
_computing_structure_solution 'SHELXS97 (Sheldrick, 1997)'
_diffrn_ambient_temperature 296(2)
_diffrn_measured_fraction_theta_full .990
_diffrn_measured_fraction_theta_max .990
_diffrn_measurement_device_type 'Bruker SMART CCD 1K area-detector'
_diffrn_measurement_method \w
_diffrn_radiation_monochromator graphite
_diffrn_radiation_source 'fine-focus sealed tube'
_diffrn_radiation_type MoK\a
_diffrn_radiation_wavelength .71073
_diffrn_reflns_av_R_equivalents .040
_diffrn_reflns_av_sigmaI/netI .0273
_diffrn_reflns_limit_h_max 12
_diffrn_reflns_limit_h_min -12
_diffrn_reflns_limit_k_max 11
_diffrn_reflns_limit_k_min -11
_diffrn_reflns_limit_l_max 13
_diffrn_reflns_limit_l_min -13
_diffrn_reflns_number 8662
_diffrn_reflns_theta_full 28.30
_diffrn_reflns_theta_max 28.30
_diffrn_reflns_theta_min 5.62
_diffrn_standards_number 0
_exptl_absorpt_coefficient_mu .092
_exptl_absorpt_correction_T_max .978
_exptl_absorpt_correction_T_min .943
_exptl_absorpt_correction_type empirical
_exptl_absorpt_process_details '(SADABS; Sheldrick 1996)'
_exptl_crystal_colour Colorless
_exptl_crystal_density_diffrn 1.333
_exptl_crystal_density_meas ?
_exptl_crystal_density_method 'not measured'
_exptl_crystal_description Cleaved_rectangle
_exptl_crystal_F_000 340
_exptl_crystal_size_max .64
_exptl_crystal_size_mid .46
_exptl_crystal_size_min .24
_refine_diff_density_max .312
_refine_diff_density_min -.211
_refine_ls_extinction_method none
_refine_ls_goodness_of_fit_ref 1.013
_refine_ls_hydrogen_treatment constr
_refine_ls_matrix_type full
_refine_ls_number_parameters 117
_refine_ls_number_reflns 1977
_refine_ls_number_restraints 0
_refine_ls_restrained_S_all 1.013
_refine_ls_R_factor_all .067
_refine_ls_R_factor_gt .046
_refine_ls_shift/su_max .003
_refine_ls_shift/su_mean .000
_refine_ls_structure_factor_coef Fsqd
_refine_ls_weighting_details
;
calc w = 1/[\s^2^(Fo^2^)+(0.0923P)^2^+0.0603P] where P = (Fo^2^+2Fc^2^)/3
;
_refine_ls_weighting_scheme calc
_refine_ls_wR_factor_ref .144
_reflns_number_gt 1458
_reflns_number_total 1977
_reflns_threshold_expression I>2\s(I)
_cod_data_source_file qd0025.cif
_cod_data_source_block I
_cod_depositor_comments
;
The following automatic conversions were performed:
'_symmetry_cell_setting' value 'Monoclinic' changed to 'monoclinic'
according to '/home/saulius/struct/CIF-dictionaries/cif_core.dic'
dictionary named 'cif_core.dic' version 2.4.1 from 2010-06-29.

Automatic conversion script
Id: cif_fix_enum 1527 2010-12-29 10:47:43Z saulius 

The following automatic conversions were performed:

'_symmetry_cell_setting' value 'Monoclinic' changed to 'monoclinic'
according to /home/saulius/struct/CIF-dictionaries/cif_core.dic
dictionary named 'cif_core.dic' version 2.4.1 from 2010-06-29.

Automatic conversion script
Id: cif_fix_values 1715 2011-07-08 13:25:40Z adriana 

The following automatic conversions were performed:

'_exptl_crystal_density_meas' value 'not measured' was changed to '?'
- the value is perceived as not measured.

Automatic conversion script
Id: cif_fix_values 3008 2015-01-20 13:52:24Z robertas 
;
_cod_original_sg_symbol_H-M 'P 21/c'
_cod_database_code 2011562
_cod_database_fobs_code 2011562

loop_
_symmetry_equiv_pos_as_xyz
'x, y, z'
'-x, y+1/2, -z+1/2'
'-x, -y, -z'
'x, -y-1/2, z-1/2'

loop_
_atom_site_label
_atom_site_fract_x
_atom_site_fract_y
_atom_site_fract_z
_atom_site_U_iso_or_equiv
_atom_site_adp_type
_atom_site_calc_flag
_atom_site_refinement_flags
_atom_site_occupancy
_atom_site_disorder_assembly
_atom_site_disorder_group
_atom_site_type_symbol
O1 .42506(10) .20034(11) .48129(10) .0407(3) Uani d . 1 . . O
O2 .21582(13) .31815(15) .44174(14) .0650(4) Uani d . 1 . . O
C1 .48913(13) .06504(15) .55417(13) .0345(3) Uani d . 1 . . C
C2 .38075(14) .01501(19) .65050(14) .0433(4) Uani d . 1 . . C
H2A .37118(19) -.1007(16) .65288(15) .0605(18) Uiso calc R 1 . . H
H2B .4093(4) .0535(5) .7408(13) .0605(18) Uiso calc R 1 . . H
C3 .24314(16) .0921(2) .59360(17) .0518(4) Uani d . 1 . . C
H3A .1813(9) .0152(11) .5477(6) .0605(18) Uiso calc R 1 . . H
H3B .1954(7) .1397(7) .6631(10) .0605(18) Uiso calc R 1 . . H
C4 .28577(15) .21559(18) .49914(16) .0455(4) Uani d . 1 . . C
C5 .62953(14) .11815(15) .62579(13) .0365(3) Uani d . 1 . . C
C6 .69373(16) .02845(19) .73146(14) .0444(4) Uani d . 1 . . C
H6 .6449(10) -.0666(19) .7623(6) .0605(18) Uiso calc R 1 . . H
C7 .82505(17) .0712(2) .79351(16) .0524(4) Uani d . 1 . . C
H7 .8686(9) .0078(14) .8648(15) .0605(18) Uiso calc R 1 . . H
C8 .89365(17) .2047(2) .75318(18) .0550(4) Uani d . 1 . . C
H8 .9859(18) .2343(6) .7970(9) .0605(18) Uiso calc R 1 . . H
C9 .83004(16) .2958(2) .64999(18) .0534(4) Uani d . 1 . . C
H9 .8791(11) .393(2) .6207(7) .0605(18) Uiso calc R 1 . . H
C10 .69853(15) .25390(18) .58666(16) .0438(4) Uani d . 1 . . C
H10 .6557(9) .3175(14) .5169(15) .0605(18) Uiso calc R 1 . . H

loop_
_atom_site_aniso_label
_atom_site_aniso_U_11
_atom_site_aniso_U_22
_atom_site_aniso_U_33
_atom_site_aniso_U_12
_atom_site_aniso_U_13
_atom_site_aniso_U_23
O1 .0416(5) .0350(5) .0448(6) .0065(4) .0009(4) .0058(4)
O2 .0591(7) .0560(7) .0767(9) .0224(6) -.0091(6) -.0005(6)
C1 .0359(6) .0334(6) .0340(6) .0042(5) .0031(5) .0054(5)
C2 .0438(8) .0512(8) .0363(7) .0014(6) .0108(6) .0025(6)
C3 .0404(8) .0613(10) .0551(9) .0050(6) .0124(6) -.0054(8)
C4 .0416(7) .0438(8) .0495(9) .0091(6) -.0033(6) -.0092(6)
C5 .0382(7) .0368(7) .0349(7) .0033(5) .0050(5) -.0025(5)
C6 .0493(8) .0456(8) .0378(7) .0047(6) .0012(6) .0022(6)
C7 .0497(9) .0636(10) .0419(8) .0126(7) -.0043(6) -.0015(7)
C8 .0397(8) .0681(11) .0558(10) .0024(7) -.0019(7) -.0139(8)
C9 .0447(8) .0540(9) .0618(10) -.0070(7) .0066(7) -.0062(7)
C10 .0432(7) .0424(8) .0456(8) .0003(6) .0043(6) .0017(6)

loop_
_atom_type_symbol
_atom_type_description
_atom_type_scat_dispersion_real
_atom_type_scat_dispersion_imag
_atom_type_scat_source
C C .0033 .0016 'International Tables Vol C Tables 4.2.6.8 and 6.1.1.4'
H H .0000 .0000 'International Tables Vol C Tables 4.2.6.8 and 6.1.1.4'
O O .0106 .0060 'International Tables Vol C Tables 4.2.6.8 and 6.1.1.4'

loop_
_geom_angle_atom_site_label_1
_geom_angle_atom_site_label_2
_geom_angle_atom_site_label_3
_geom_angle_site_symmetry_3
_geom_angle
_geom_angle_publ_flag
C4 O1 C1 . 111.66(11) yes
O1 C1 C5 . 108.14(10) yes
O1 C1 C2 . 105.12(10) yes
C5 C1 C2 . 112.95(11) ?
O1 C1 C1 3_656 105.74(12) ?
C5 C1 C1 3_656 111.37(12) ?
C2 C1 C1 3_656 112.95(14) ?
C3 C2 C1 . 104.37(12) yes
C3 C2 H2A . 110.9 ?
C1 C2 H2A . 110.9 ?
C3 C2 H2B . 110.9 ?
C1 C2 H2B . 110.9 ?
H2A C2 H2B . 108.9 ?
C4 C3 C2 . 105.08(12) yes
C4 C3 H3A . 110.7 ?
C2 C3 H3A . 110.7 ?
C4 C3 H3B . 110.7 ?
C2 C3 H3B . 110.7 ?
H3A C3 H3B . 108.8 ?
O2 C4 O1 . 120.09(15) ?
O2 C4 C3 . 129.45(15) ?
O1 C4 C3 . 110.46(12) yes
C10 C5 C6 . 118.64(13) ?
C10 C5 C1 . 121.47(12) ?
C6 C5 C1 . 119.88(12) ?
C7 C6 C5 . 120.51(15) ?
C7 C6 H6 . 119.7 ?
C5 C6 H6 . 119.7 ?
C8 C7 C6 . 120.55(15) ?
C8 C7 H7 . 119.7 ?
C6 C7 H7 . 119.7 ?
C7 C8 C9 . 119.43(15) ?
C7 C8 H8 . 120.3 ?
C9 C8 H8 . 120.3 ?
C8 C9 C10 . 120.57(16) ?
C8 C9 H9 . 119.7 ?
C10 C9 H9 . 119.7 ?
C9 C10 C5 . 120.29(15) ?
C9 C10 H10 . 119.9 ?
C5 C10 H10 . 119.9 ?

loop_
_geom_bond_atom_site_label_1
_geom_bond_atom_site_label_2
_geom_bond_site_symmetry_2
_geom_bond_distance
_geom_bond_publ_flag
O1 C4 . 1.3590(17) yes
O1 C1 . 1.4556(15) yes
O2 C4 . 1.2019(18) yes
C1 C5 . 1.5174(18) yes
C1 C2 . 1.5450(19) yes
C1 C1 3_656 1.577(3) yes
C2 C3 . 1.518(2) ?
C2 H2A . .9792 ?
C2 H2B . .9792 ?
C3 C4 . 1.495(2) ?
C3 H3A . .9611 ?
C3 H3B . .9611 ?
C5 C10 . 1.395(2) ?
C5 C6 . 1.3954(19) ?
C6 C7 . 1.384(2) ?
C6 H6 . .9916 ?
C7 C8 . 1.382(3) ?
C7 H7 . .9556 ?
C8 C9 . 1.382(2) ?
C8 H8 . .9727 ?
C9 C10 . 1.389(2) ?
C9 H9 . .9992 ?
C10 H10 . .9438 ?

loop_
_geom_torsion_atom_site_label_1
_geom_torsion_atom_site_label_2
_geom_torsion_atom_site_label_3
_geom_torsion_atom_site_label_4
_geom_torsion_site_symmetry_1
_geom_torsion_site_symmetry_4
_geom_torsion
_geom_torsion_publ_flag
C4 O1 C1 C5 . . -134.00(11) ?
C4 O1 C1 C2 . . -13.10(14) yes
C4 O1 C1 C1 . 3_656 106.62(14) ?
O1 C1 C2 C3 . . 17.93(15) yes
C5 C1 C2 C3 . . 135.61(12) ?
C1 C1 C2 C3 3_656 . -96.88(15) ?
C1 C2 C3 C4 . . -16.42(16) yes
C1 O1 C4 O2 . . -177.26(13) ?
C1 O1 C4 C3 . . 2.55(15) yes
C2 C3 C4 O2 . . -170.91(16) ?
C2 C3 C4 O1 . . 9.31(16) yes
O1 C1 C5 C10 . . -19.65(17) ?
C2 C1 C5 C10 . . -135.55(14) ?
C1 C1 C5 C10 3_656 . 96.12(16) ?
O1 C1 C5 C6 . . 161.76(12) yes
C2 C1 C5 C6 . . 45.86(16) ?
C1 C1 C5 C6 3_656 . -82.48(17) ?
C10 C5 C6 C7 . . -1.8(2) ?
C1 C5 C6 C7 . . 176.85(13) ?
C5 C6 C7 C8 . . 1.0(2) ?
C6 C7 C8 C9 . . .0(2) ?
C7 C8 C9 C10 . . -.2(2) ?
C8 C9 C10 C5 . . -.6(2) ?
C6 C5 C10 C9 . . 1.6(2) ?
C1 C5 C10 C9 . . -177.04(13) ?
